data_2011292
loop_
_publ_author_name
'Bats, Jan W.'
'Parsch, Uwe'
'Engels, Joachim W.'

_publ_section_title
;
 Solid-state transformation of
 4,2'-anhydro-5-(\b-<small>D</small>-arabinofuranosyl)uracil dihydrate
 to 4,2'-anhydro-5-(\b-<small>D</small>-arabinofuranosyl)uracil
 monohydrate
;
_journal_issue 9
_journal_name_full 'Acta Crystallographica Section C'
_journal_page_first 1129
_journal_page_last 1131
_journal_paper_doi 10.1107/S0108270100007794
_journal_volume 56
_journal_year 2000
_chemical_formula_iupac 'C9 H10 N2 O5, H2 O'
_chemical_formula_moiety 'C9 H10 N2 O5, H2 O'
_chemical_formula_sum 'C9 H12 N2 O6'
_chemical_formula_weight 244.21
_chemical_name_systematic
;
4,2'-Anhydro-5-(\b-D-arabinofuranosyl)-uracil monohydrate
;
_space_group_IT_number 4
_symmetry_cell_setting monoclinic
_symmetry_space_group_name_Hall 'P 2yb'
_symmetry_space_group_name_H-M 'P 1 21 1'
_cell_angle_alpha 90.00
_cell_angle_beta 101.40(4)
_cell_angle_gamma 90.00
_cell_formula_units_Z 2
_cell_length_a 6.024(2)
_cell_length_b 7.218(3)
_cell_length_c 12.357(4)
_cell_measurement_reflns_used 54
_cell_measurement_temperature 137(2)
_cell_measurement_theta_max 23
_cell_measurement_theta_min 3
_cell_volume 526.7(3)
_computing_cell_refinement SMART
_computing_data_collection 'SMART (Siemens, 1995)'
_computing_data_reduction 'SAINT (Siemens, 1995)'
_computing_molecular_graphics 'XP in SHELXTL'
_computing_publication_material 'CIF in SHELXL97'
_computing_structure_refinement 'SHELXL97 (Sheldrick, 1997)'
_computing_structure_solution 'SHELXTL (Sheldrick, 1996)'
_diffrn_ambient_temperature 137(2)
_diffrn_measured_fraction_theta_full .992
_diffrn_measured_fraction_theta_max .927
_diffrn_measurement_device_type Siemens_SMART
_diffrn_measurement_method \w
_diffrn_radiation_monochromator graphite
_diffrn_radiation_source 'normal-focus sealed tube'
_diffrn_radiation_type MoK\a
_diffrn_radiation_wavelength .71073
_diffrn_reflns_av_R_equivalents .1089
_diffrn_reflns_av_sigmaI/netI .0606
_diffrn_reflns_limit_h_max 8
_diffrn_reflns_limit_h_min -8
_diffrn_reflns_limit_k_max 10
_diffrn_reflns_limit_k_min -10
_diffrn_reflns_limit_l_max 17
_diffrn_reflns_limit_l_min -18
_diffrn_reflns_number 10608
_diffrn_reflns_theta_full 30.00
_diffrn_reflns_theta_max 32.01
_diffrn_reflns_theta_min 1.68
_diffrn_standards_decay_% .0
_diffrn_standards_interval_time 600
_diffrn_standards_number 138
_exptl_absorpt_coefficient_mu .131
_exptl_absorpt_correction_T_max .991
_exptl_absorpt_correction_T_min .946
_exptl_absorpt_correction_type 'numerical (SHELXTL; Sheldrick, 1996)'
_exptl_crystal_colour colorless
_exptl_crystal_density_diffrn 1.540
_exptl_crystal_density_method 'not measured'
_exptl_crystal_description rod
_exptl_crystal_F_000 256
_exptl_crystal_size_max .56
_exptl_crystal_size_mid .35
_exptl_crystal_size_min .07
_refine_diff_density_max .430
_refine_diff_density_min -.342
_refine_ls_extinction_method none
_refine_ls_goodness_of_fit_ref 1.376
_refine_ls_hydrogen_treatment 'all H atom parameters refined'
_refine_ls_matrix_type full
_refine_ls_number_parameters 202
_refine_ls_number_reflns 1808
_refine_ls_number_restraints 1
_refine_ls_restrained_S_all 1.376
_refine_ls_R_factor_all .082
_refine_ls_R_factor_gt .054
_refine_ls_shift/su_max .001
_refine_ls_shift/su_mean .000
_refine_ls_structure_factor_coef Fsqd
_refine_ls_weighting_details 'calc w = 1/[\s^2^(Fo^2^)+(0.04P)^2^] where P = (Fo^2^+2Fc^2^)/3'
_refine_ls_weighting_scheme calc
_refine_ls_wR_factor_ref .110
_reflns_number_gt 1443
_reflns_number_total 1808
_reflns_threshold_expression I>2\s(I)
_cod_data_source_file av1044.cif
_cod_data_source_block Ib
_cod_original_sg_symbol_H-M 'P 21'
_cod_database_code 2011292
_cod_database_fobs_code 2011292

loop_
_symmetry_equiv_pos_as_xyz
'x, y, z'
'-x, y+1/2, -z'

loop_
_atom_site_label
_atom_site_fract_x
_atom_site_fract_y
_atom_site_fract_z
_atom_site_U_iso_or_equiv
_atom_site_adp_type
_atom_site_calc_flag
_atom_site_refinement_flags
_atom_site_occupancy
_atom_site_disorder_assembly
_atom_site_disorder_group
_atom_site_type_symbol
O4 .4691(3) .9064(3) .87753(14) .0244(4) Uani d . 1 . . O
O4' -.0308(4) .7577(2) .76255(15) .0211(4) Uani d . 1 . . O
O2 .4446(3) .8582(3) 1.24412(14) .0221(4) Uani d . 1 . . O
N1 .1218(4) .8988(3) 1.11709(18) .0194(4) Uani d . 1 . . N
C4 .3619(4) .9015(4) .96299(19) .0182(5) Uani d . 1 . . C
O5' .0949(3) .3985(3) .70732(14) .0218(4) Uani d . 1 . . O
O3' .3844(4) .8541(3) .59891(16) .0281(5) Uani d . 1 . . O
N3 .4782(4) .8798(3) 1.06380(17) .0216(5) Uani d . 1 . . N
C5 .1256(4) .9224(3) .9298(2) .0182(5) Uani d . 1 . . C
C2 .3536(4) .8776(3) 1.1454(2) .0187(5) Uani d . 1 . . C
C6 .0065(5) .9211(4) 1.0125(2) .0208(5) Uani d . 1 . . C
C1' .0657(5) .9306(3) .8067(2) .0198(5) Uani d . 1 . . C
C2' .3013(5) .9414(4) .7758(2) .0205(5) Uani d . 1 . . C
C5' .0051(5) .5322(4) .6246(2) .0229(6) Uani d . 1 . . C
C4' .0512(5) .7293(4) .6625(2) .0208(5) Uani d . 1 . . C
C3' .3020(5) .7879(3) .6914(2) .0189(5) Uani d . 1 . . C
O8 .3314(4) .6415(3) 1.41947(17) .0277(5) Uani d . 1 . . O
H4' -.031(6) .802(5) .603(2) .021(8) Uiso d . 1 . . H
H5B' .062(6) .505(5) .554(2) .025(8) Uiso d . 1 . . H
H3' .396(6) .692(4) .729(2) .013(7) Uiso d . 1 . . H
H03' .359(8) .783(7) .540(3) .050(12) Uiso d . 1 . . H
H2' .346(6) 1.048(6) .747(3) .030(9) Uiso d . 1 . . H
H6 -.156(6) .943(4) 1.002(2) .016(7) Uiso d . 1 . . H
H05' .252(8) .401(7) .723(3) .049(11) Uiso d . 1 . . H
H5A' -.164(7) .515(5) .606(3) .031(9) Uiso d . 1 . . H
H01 .062(7) .903(6) 1.173(3) .036(10) Uiso d . 1 . . H
H1' -.029(6) 1.029(5) .774(3) .026(9) Uiso d . 1 . . H
H08B .333(8) .707(7) 1.364(4) .045(12) Uiso d . 1 . . H
H08A .436(12) .565(11) 1.421(4) .09(2) Uiso d . 1 . . H

loop_
_atom_site_aniso_label
_atom_site_aniso_U_11
_atom_site_aniso_U_22
_atom_site_aniso_U_33
_atom_site_aniso_U_12
_atom_site_aniso_U_13
_atom_site_aniso_U_23
O4 .0174(9) .0357(11) .0210(8) -.0051(9) .0058(7) -.0036(9)
O4' .0213(10) .0189(9) .0242(10) -.0045(7) .0072(8) -.0027(7)
O2 .0222(10) .0220(10) .0233(9) .0008(8) .0072(8) .0003(7)
N1 .0164(10) .0189(10) .0239(10) -.0010(9) .0062(8) -.0026(9)
C4 .0170(12) .0152(11) .0234(11) -.0018(10) .0066(9) -.0026(10)
O5' .0224(10) .0160(8) .0286(9) -.0029(8) .0089(8) .0003(7)
O3' .0390(13) .0229(10) .0256(10) -.0133(9) .0143(9) -.0039(8)
N3 .0161(11) .0255(12) .0238(10) .0008(9) .0055(8) -.0027(9)
C5 .0178(12) .0134(11) .0236(11) .0013(10) .0045(9) -.0013(9)
C2 .0182(12) .0127(11) .0264(12) -.0006(10) .0075(10) -.0018(10)
C6 .0172(12) .0170(11) .0285(13) .0016(10) .0055(10) -.0042(10)
C1' .0204(13) .0130(11) .0251(12) .0008(10) .0018(10) -.0012(10)
C2' .0220(14) .0174(12) .0221(12) -.0043(10) .0044(10) .0015(10)
C5' .0263(16) .0222(13) .0201(13) -.0074(11) .0041(11) -.0016(10)
C4' .0220(14) .0203(12) .0195(12) -.0015(10) .0023(10) .0007(10)
C3' .0224(14) .0148(11) .0195(12) -.0043(10) .0039(10) .0008(9)
O8 .0368(13) .0220(10) .0269(11) .0082(9) .0128(10) .0011(8)

loop_
_atom_type_symbol
_atom_type_description
_atom_type_scat_dispersion_real
_atom_type_scat_dispersion_imag
_atom_type_scat_source
C C .0033 .0016 'International Tables Vol C Tables 4.2.6.8 and 6.1.1.4'
H H .0000 .0000 'International Tables Vol C Tables 4.2.6.8 and 6.1.1.4'
N N .0061 .0033 'International Tables Vol C Tables 4.2.6.8 and 6.1.1.4'
O O .0106 .0060 'International Tables Vol C Tables 4.2.6.8 and 6.1.1.4'

loop_
_geom_angle_atom_site_label_1
_geom_angle_atom_site_label_2
_geom_angle_atom_site_label_3
_geom_angle
C4 O4 C2' 108.67(19)
C4' O4' C1' 105.6(2)
C6 N1 C2 124.0(2)
N3 C4 O4 120.0(2)
N3 C4 C5 127.4(2)
O4 C4 C5 112.6(2)
C4 N3 C2 115.6(2)
C6 C5 C4 115.7(2)
C6 C5 C1' 135.1(3)
C4 C5 C1' 109.1(2)
O2 C2 N3 121.6(2)
O2 C2 N1 119.3(2)
N3 C2 N1 119.1(2)
N1 C6 C5 118.2(3)
O4' C1' C5 110.5(2)
O4' C1' C2' 105.8(2)
C5 C1' C2' 101.8(2)
O4 C2' C3' 111.5(2)
O4 C2' C1' 106.9(2)
C3' C2' C1' 105.1(2)
O5' C5' C4' 113.2(2)
O4' C4' C5' 109.2(2)
O4' C4' C3' 104.5(2)
C5' C4' C3' 116.3(2)
O3' C3' C2' 110.9(2)
O3' C3' C4' 112.9(2)
C2' C3' C4' 102.9(2)

loop_
_geom_bond_atom_site_label_1
_geom_bond_atom_site_label_2
_geom_bond_site_symmetry_2
_geom_bond_distance
_geom_bond_publ_flag
O4 C4 . 1.343(3) ?
O4 C2' . 1.471(3) ?
O4' C4' . 1.434(3) ?
O4' C1' . 1.438(3) ?
O2 C2 . 1.242(3) ?
N1 C6 . 1.350(4) ?
N1 C2 . 1.379(3) ?
C4 N3 . 1.313(3) ?
C4 C5 . 1.409(4) ?
O5' C5' . 1.432(3) ?
O3' C3' . 1.416(3) ?
N3 C2 . 1.371(3) ?
C5 C6 . 1.360(4) ?
C5 C1' . 1.494(4) ?
C1' C2' . 1.543(4) ?
C2' C3' . 1.522(4) ?
C5' C4' . 1.506(4) ?
C4' C3' . 1.542(4) ?

loop_
_geom_hbond_atom_site_label_D
_geom_hbond_atom_site_label_H
_geom_hbond_atom_site_label_A
_geom_hbond_site_symmetry_A
_geom_hbond_distance_DH
_geom_hbond_distance_HA
_geom_hbond_distance_DA
_geom_hbond_angle_DHA
_geom_hbond_publ_flag
O3' H03' O8 1_554 .88(4) 1.79(4) 2.663(3) 175(5) yes
O5' H05' O2 2_647 .93(5) 1.82(5) 2.735(3) 169(5) yes
N1 H01 O5' 2_557 .84(4) 1.91(4) 2.744(3) 175(4) yes
O8 H08B O2 1_555 .83(5) 2.06(5) 2.862(3) 162(5) yes
O8 H08A O3' 2_647 .84(8) 1.91(8) 2.728(3) 165(7) yes
C2' H2' O2 2_657 .91(4) 2.56(4) 3.406(4) 155(3) yes
C3' H3' O2 2_647 .95(3) 2.59(3) 3.479(3) 155(2) yes
C6 H6 O4 1_455 .97(4) 2.48(3) 3.337(4) 146(2) yes
C6 H6 N3 1_455 .97(4) 2.51(4) 3.379(4) 148(2) yes

loop_
_geom_torsion_atom_site_label_1
_geom_torsion_atom_site_label_2
_geom_torsion_atom_site_label_3
_geom_torsion_atom_site_label_4
_geom_torsion
C2' O4 C4 N3 -177.1(2)
C2' O4 C4 C5 2.7(3)
O4 C4 N3 C2 179.7(2)
C5 C4 N3 C2 -.1(4)
N3 C4 C5 C6 .6(4)
O4 C4 C5 C6 -179.2(2)
N3 C4 C5 C1' -176.3(3)
O4 C4 C5 C1' 3.9(3)
C4 N3 C2 O2 -179.9(2)
C4 N3 C2 N1 -.4(3)
C6 N1 C2 O2 179.9(2)
C6 N1 C2 N3 .3(4)
C2 N1 C6 C5 .2(4)
C4 C5 C6 N1 -.6(3)
C1' C5 C6 N1 175.3(3)
C4' O4' C1' C5 -143.3(2)
C4' O4' C1' C2' -33.8(3)
C6 C5 C1' O4' -72.2(4)
C4 C5 C1' O4' 103.9(2)
C6 C5 C1' C2' 175.7(3)
C4 C5 C1' C2' -8.2(2)
C4 O4 C2' C3' -122.2(2)
C4 O4 C2' C1' -7.9(3)
O4' C1' C2' O4 -106.0(2)
C5 C1' C2' O4 9.5(2)
O4' C1' C2' C3' 12.6(3)
C5 C1' C2' C3' 128.1(2)
C1' O4' C4' C5' 166.7(2)
C1' O4' C4' C3' 41.6(2)
O5' C5' C4' O4' -54.6(3)
O5' C5' C4' C3' 63.3(3)
O4 C2' C3' O3' -112.0(2)
C1' C2' C3' O3' 132.6(2)
O4 C2' C3' C4' 127.0(2)
C1' C2' C3' C4' 11.6(3)
O4' C4' C3' O3' -151.8(2)
C5' C4' C3' O3' 87.7(3)
O4' C4' C3' C2' -32.2(2)
C5' C4' C3' C2' -152.7(2)

loop_
_cod_related_entry_id
_cod_related_entry_database
_cod_related_entry_code
1 ChemSpider 21182392
